data_4121706
loop_
_publ_author_name
'Iluc, Vlad M.'
'Hillhouse, Gregory L.'

_publ_section_title
;
 Three-coordinate nickel carbene complexes and their one-electron
 oxidation products.
;
_journal_issue 17
_journal_name_full 'Journal of the American Chemical Society'
_journal_page_first 6479
_journal_page_last 6488
_journal_paper_doi 10.1021/ja501900j
_journal_volume 136
_journal_year 2014
_chemical_formula_sum 'C43 H66 Ni P2'
_chemical_formula_weight 703.61
_chemical_name_systematic
;

 

 ?

 

;
_space_group_IT_number 19
_symmetry_cell_setting orthorhombic
_symmetry_space_group_name_Hall 'P 2ac 2ab'
_symmetry_space_group_name_H-M 'P 21 21 21'
_atom_sites_solution_hydrogens geom
_atom_sites_solution_primary direct
_atom_sites_solution_secondary difmap
_audit_creation_method SHELXL-97
_cell_angle_alpha 90.00
_cell_angle_beta 90.00
_cell_angle_gamma 90.00
_cell_formula_units_Z 4
_cell_length_a 11.3623(16)
_cell_length_b 11.4984(16)
_cell_length_c 30.630(4)
_cell_measurement_reflns_used 85
_cell_measurement_temperature 100(2)
_cell_measurement_theta_max 26.41
_cell_measurement_theta_min 3.89
_cell_volume 4001.8(9)
_computing_cell_refinement 'Bruker XSCANS'
_computing_data_collection 'Bruker XSCANS'
_computing_data_reduction 'Bruker SHELXTL'
_computing_molecular_graphics 'Bruker SHELXTL'
_computing_publication_material 'Bruker SHELXTL'
_computing_structure_refinement 'SHELXL-97 (Sheldrick, 1997)'
_computing_structure_solution 'SHELXS-97 (Sheldrick, 1990)'
_diffrn_ambient_temperature 100(2)
_diffrn_measured_fraction_theta_full 1.000
_diffrn_measured_fraction_theta_max 0.974
_diffrn_measurement_device_type 'Bruker P4'
_diffrn_measurement_method '\w scans'
_diffrn_radiation_monochromator graphite
_diffrn_radiation_source 'fine-focus sealed tube'
_diffrn_radiation_type MoK\a
_diffrn_radiation_wavelength 0.71073
_diffrn_reflns_av_R_equivalents 0.0717
_diffrn_reflns_av_sigmaI/netI 0.1166
_diffrn_reflns_limit_h_max 15
_diffrn_reflns_limit_h_min -11
_diffrn_reflns_limit_k_max 15
_diffrn_reflns_limit_k_min -15
_diffrn_reflns_limit_l_max 30
_diffrn_reflns_limit_l_min -40
_diffrn_reflns_number 25363
_diffrn_reflns_theta_full 25.00
_diffrn_reflns_theta_max 28.28
_diffrn_reflns_theta_min 1.89
_exptl_absorpt_coefficient_mu 0.592
_exptl_absorpt_correction_T_max 0.888
_exptl_absorpt_correction_T_min 0.771
_exptl_absorpt_correction_type psi-scan
_exptl_absorpt_process_details '(North et al., 1968)'
_exptl_crystal_colour green
_exptl_crystal_density_diffrn 1.168
_exptl_crystal_density_method 'not measured'
_exptl_crystal_description prism
_exptl_crystal_F_000 1528
_exptl_crystal_size_max 0.5
_exptl_crystal_size_mid 0.3
_exptl_crystal_size_min 0.2
_refine_diff_density_max 0.204
_refine_diff_density_min -0.515
_refine_diff_density_rms 0.071
_refine_ls_abs_structure_details 'Flack (1983), 5385 Friedel pairs'
_refine_ls_abs_structure_Flack 0.009(13)
_refine_ls_extinction_method none
_refine_ls_goodness_of_fit_ref 0.947
_refine_ls_hydrogen_treatment mixed
_refine_ls_matrix_type full
_refine_ls_number_parameters 434
_refine_ls_number_reflns 9467
_refine_ls_number_restraints 0
_refine_ls_restrained_S_all 0.947
_refine_ls_R_factor_all 0.0812
_refine_ls_R_factor_gt 0.0574
_refine_ls_shift/su_max 0.001
_refine_ls_shift/su_mean 0.000
_refine_ls_structure_factor_coef Fsqd
_refine_ls_weighting_details 'calc w=1/[\s^2^(Fo^2^)+(0.0211P)^2^+0.0000P] where P=(Fo^2^+2Fc^2^)/3'
_refine_ls_weighting_scheme calc
_refine_ls_wR_factor_gt 0.0851
_refine_ls_wR_factor_ref 0.0912
_reflns_number_gt 7280
_reflns_number_total 9467
_reflns_threshold_expression >2sigma(I)
_cod_data_source_file ja501900j_si_002.cif
_cod_data_source_block vlad309b
_cod_depositor_comments
;
The following automatic conversions were performed:

'_symmetry_cell_setting' value 'Orthorhombic' changed to
'orthorhombic' according to
/usr/data/users/saulius/crontab/automatic-downloads/rss-feeds/ACS/lib/dictionaries/cif_core.dic
dictionary named 'cif_core.dic' version 2.4.2 from 2011-04-26.

Automatic conversion script
Id: cif_fix_values 2281 2013-09-26 08:29:07Z andrius 

 Adding full bibliography for 4121705--4121709.cif.
;
_cod_original_cell_volume 4001.7(9)
_cod_original_sg_symbol_H-M P2(1)2(1)2(1)
_cod_database_code 4121706

loop_
_symmetry_equiv_pos_as_xyz
'x, y, z'
'-x+1/2, -y, z+1/2'
'-x, y+1/2, -z+1/2'
'x+1/2, -y+1/2, -z'

loop_
_atom_site_label
_atom_site_type_symbol
_atom_site_fract_x
_atom_site_fract_y
_atom_site_fract_z
_atom_site_U_iso_or_equiv
_atom_site_adp_type
_atom_site_occupancy
_atom_site_symmetry_multiplicity
_atom_site_calc_flag
_atom_site_refinement_flags
Ni Ni 0.72804(4) 0.45893(4) 0.113476(12) 0.01589(10) Uani 1 1 d .
P1 P 0.76708(8) 0.56003(7) 0.05537(3) 0.01667(19) Uani 1 1 d .
C62 C 0.7805(3) 0.0489(3) 0.16536(10) 0.0232(7) Uani 1 1 d .
P2 P 0.87063(8) 0.54160(9) 0.14936(3) 0.0201(2) Uani 1 1 d .
C52 C 0.4502(3) 0.4650(3) 0.18600(10) 0.0190(8) Uani 1 1 d .
C56 C 0.3735(3) 0.4631(3) 0.11239(11) 0.0236(8) Uani 1 1 d .
C66 C 0.7573(3) 0.0501(3) 0.08686(9) 0.0193(7) Uani 1 1 d .
C12 C 0.7942(3) 0.4661(3) 0.00522(9) 0.0208(8) Uani 1 1 d .
C45 C 0.4984(3) 0.0399(3) 0.14535(9) 0.0182(7) Uani 1 1 d .
H45A H 0.5141 -0.0412 0.1461 0.022 Uiso 1 1 calc R
C53 C 0.4179(3) 0.5815(3) 0.18932(11) 0.0211(9) Uani 1 1 d .
H53A H 0.4334 0.6218 0.2158 0.025 Uiso 1 1 calc R
C2 C 0.9362(3) 0.6538(3) 0.11312(11) 0.0206(8) Uani 1 1 d .
H2A H 0.9042 0.7309 0.1212 0.025 Uiso 1 1 calc R
H2B H 1.0224 0.6558 0.1179 0.025 Uiso 1 1 calc R
C3 C 0.6615(3) 0.3189(3) 0.12102(10) 0.0174(8) Uani 1 1 d .
C67 C 0.7344(3) 0.0735(3) 0.21074(10) 0.0322(10) Uani 1 1 d .
H67A H 0.6902 0.1467 0.2106 0.048 Uiso 1 1 calc R
H67B H 0.8006 0.0799 0.2311 0.048 Uiso 1 1 calc R
H67C H 0.6826 0.0100 0.2199 0.048 Uiso 1 1 calc R
C44 C 0.3857(3) 0.0803(3) 0.15496(10) 0.0203(8) Uani 1 1 d .
H44A H 0.3239 0.0276 0.1616 0.024 Uiso 1 1 calc R
C41 C 0.5684(3) 0.2383(3) 0.13299(10) 0.0170(8) Uani 1 1 d .
C11 C 0.6643(3) 0.6835(3) 0.04091(11) 0.0190(8) Uani 1 1 d .
C213 C 1.0948(3) 0.4834(3) 0.18907(11) 0.0324(10) Uani 1 1 d .
H21A H 1.1597 0.4274 0.1899 0.049 Uiso 1 1 calc R
H21B H 1.0653 0.4964 0.2187 0.049 Uiso 1 1 calc R
H21C H 1.1230 0.5571 0.1769 0.049 Uiso 1 1 calc R
C68 C 1.0684(3) -0.0484(4) 0.11373(12) 0.0346(9) Uani 1 1 d .
H68A H 1.0863 -0.0586 0.0827 0.052 Uiso 1 1 calc R
H68B H 1.0798 -0.1225 0.1290 0.052 Uiso 1 1 calc R
H68C H 1.1211 0.0104 0.1262 0.052 Uiso 1 1 calc R
C43 C 0.3661(3) 0.1997(3) 0.15459(10) 0.0194(8) Uani 1 1 d .
H43A H 0.2899 0.2281 0.1615 0.023 Uiso 1 1 calc R
C1 C 0.9117(3) 0.6313(3) 0.06450(10) 0.0216(8) Uani 1 1 d .
H1A H 0.9747 0.5813 0.0524 0.026 Uiso 1 1 calc R
H1B H 0.9135 0.7062 0.0486 0.026 Uiso 1 1 calc R
C64 C 0.9433(3) -0.0096(3) 0.11885(12) 0.0223(8) Uani 1 1 d .
C61 C 0.7098(3) 0.0703(3) 0.12853(10) 0.0168(8) Uani 1 1 d .
C51 C 0.4269(3) 0.4052(3) 0.14721(11) 0.0173(8) Uani 1 1 d .
C69 C 0.6828(3) 0.0760(3) 0.04693(10) 0.0258(9) Uani 1 1 d .
H69A H 0.7250 0.0514 0.0206 0.039 Uiso 1 1 calc R
H69B H 0.6671 0.1597 0.0454 0.039 Uiso 1 1 calc R
H69C H 0.6081 0.0337 0.0490 0.039 Uiso 1 1 calc R
C65 C 0.8714(3) 0.0113(3) 0.08276(11) 0.0215(9) Uani 1 1 d .
H65A H 0.9023 -0.0017 0.0544 0.026 Uiso 1 1 calc R
C42 C 0.4540(3) 0.2783(3) 0.14447(10) 0.0163(8) Uani 1 1 d .
C46 C 0.5876(3) 0.1167(3) 0.13476(10) 0.0159(8) Uani 1 1 d .
C123 C 0.6805(3) 0.4018(3) -0.00712(12) 0.0309(10) Uani 1 1 d .
H12A H 0.6979 0.3430 -0.0294 0.046 Uiso 1 1 calc R
H12B H 0.6231 0.4575 -0.0187 0.046 Uiso 1 1 calc R
H12C H 0.6479 0.3637 0.0188 0.046 Uiso 1 1 calc R
C21 C 0.9955(3) 0.4355(3) 0.16046(11) 0.0278(9) Uani 1 1 d .
C212 C 0.9462(4) 0.3249(3) 0.18092(12) 0.0406(12) Uani 1 1 d .
H21D H 1.0089 0.2667 0.1834 0.061 Uiso 1 1 calc R
H21E H 0.8828 0.2943 0.1625 0.061 Uiso 1 1 calc R
H21F H 0.9152 0.3425 0.2100 0.061 Uiso 1 1 calc R
C54 C 0.3641(3) 0.6405(3) 0.15544(12) 0.0233(9) Uani 1 1 d .
C55 C 0.3421(3) 0.5794(3) 0.11731(13) 0.0249(9) Uani 1 1 d .
H55A H 0.3044 0.6182 0.0938 0.030 Uiso 1 1 calc R
C63 C 0.8944(3) 0.0098(3) 0.15957(11) 0.0243(9) Uani 1 1 d .
H63A H 0.9413 -0.0045 0.1847 0.029 Uiso 1 1 calc R
C122 C 0.8835(3) 0.3719(3) 0.01769(11) 0.0292(10) Uani 1 1 d .
H12D H 0.8949 0.3190 -0.0070 0.044 Uiso 1 1 calc R
H12E H 0.8540 0.3280 0.0428 0.044 Uiso 1 1 calc R
H12F H 0.9587 0.4084 0.0253 0.044 Uiso 1 1 calc R
C211 C 1.0494(4) 0.4023(3) 0.11632(12) 0.0384(11) Uani 1 1 d .
H21G H 1.1146 0.3479 0.1210 0.058 Uiso 1 1 calc R
H21H H 1.0787 0.4723 0.1017 0.058 Uiso 1 1 calc R
H21I H 0.9892 0.3653 0.0981 0.058 Uiso 1 1 calc R
C223 C 0.7250(4) 0.6937(4) 0.19207(12) 0.0355(11) Uani 1 1 d .
H22A H 0.7012 0.7350 0.2186 0.065 Uiso 1 1 calc R
H22B H 0.6626 0.6396 0.1834 0.065 Uiso 1 1 calc R
H22C H 0.7385 0.7500 0.1686 0.065 Uiso 1 1 calc R
C22 C 0.8392(3) 0.6255(3) 0.20089(11) 0.0280(10) Uani 1 1 d .
C113 C 0.6459(3) 0.7506(3) 0.08364(11) 0.0285(9) Uani 1 1 d .
H11A H 0.5923 0.8160 0.0785 0.043 Uiso 1 1 calc R
H11B H 0.7217 0.7802 0.0941 0.043 Uiso 1 1 calc R
H11C H 0.6119 0.6987 0.1056 0.043 Uiso 1 1 calc R
C59 C 0.3519(4) 0.4007(3) 0.06994(11) 0.0325(10) Uani 1 1 d .
H59A H 0.4264 0.3702 0.0587 0.049 Uiso 1 1 calc R
H59B H 0.3181 0.4551 0.0487 0.049 Uiso 1 1 calc R
H59C H 0.2969 0.3363 0.0748 0.049 Uiso 1 1 calc R
C57 C 0.5082(3) 0.4039(3) 0.22400(10) 0.0269(9) Uani 1 1 d .
H57A H 0.5247 0.4603 0.2472 0.040 Uiso 1 1 calc R
H57B H 0.5821 0.3683 0.2143 0.040 Uiso 1 1 calc R
H57C H 0.4555 0.3433 0.2352 0.040 Uiso 1 1 calc R
C112 C 0.7082(4) 0.7705(3) 0.00641(12) 0.0385(11) Uani 1 1 d .
H11D H 0.6528 0.8356 0.0044 0.058 Uiso 1 1 calc R
H11E H 0.7136 0.7316 -0.0220 0.058 Uiso 1 1 calc R
H11F H 0.7859 0.7997 0.0149 0.058 Uiso 1 1 calc R
C222 C 0.9332(4) 0.7141(3) 0.21475(11) 0.0376(11) Uani 1 1 d .
H22D H 0.9033 0.7609 0.2391 0.056 Uiso 1 1 calc R
H22E H 0.9519 0.7650 0.1901 0.056 Uiso 1 1 calc R
H22F H 1.0045 0.6729 0.2240 0.056 Uiso 1 1 calc R
C221 C 0.8161(3) 0.5403(4) 0.23898(11) 0.0476(12) Uani 1 1 d .
H22G H 0.7996 0.5845 0.2656 0.071 Uiso 1 1 calc R
H22H H 0.8858 0.4915 0.2435 0.071 Uiso 1 1 calc R
H22I H 0.7484 0.4910 0.2319 0.071 Uiso 1 1 calc R
C121 C 0.8425(3) 0.5324(4) -0.03426(10) 0.0299(9) Uani 1 1 d .
H12G H 0.8682 0.4768 -0.0566 0.045 Uiso 1 1 calc R
H12H H 0.9094 0.5803 -0.0252 0.045 Uiso 1 1 calc R
H12I H 0.7807 0.5824 -0.0463 0.045 Uiso 1 1 calc R
C58 C 0.3252(3) 0.7654(3) 0.16049(13) 0.0370(11) Uani 1 1 d .
H58A H 0.3324 0.8055 0.1324 0.055 Uiso 1 1 calc R
H58B H 0.3750 0.8042 0.1822 0.055 Uiso 1 1 calc R
H58C H 0.2430 0.7675 0.1702 0.055 Uiso 1 1 calc R
C111 C 0.5447(3) 0.6369(4) 0.02704(12) 0.0355(10) Uani 1 1 d .
H11G H 0.4862 0.6994 0.0286 0.053 Uiso 1 1 calc R
H11H H 0.5214 0.5734 0.0465 0.053 Uiso 1 1 calc R
H11I H 0.5494 0.6079 -0.0030 0.053 Uiso 1 1 calc R
H3 H 0.726(3) 0.270(2) 0.1110(8) 0.026(7) Uiso 1 1 d .

loop_
_atom_site_aniso_label
_atom_site_aniso_U_11
_atom_site_aniso_U_22
_atom_site_aniso_U_33
_atom_site_aniso_U_23
_atom_site_aniso_U_13
_atom_site_aniso_U_12
Ni 0.0149(2) 0.0168(2) 0.0159(2) 0.0018(2) -0.00036(19) -0.0035(2)
P1 0.0146(4) 0.0180(5) 0.0174(4) 0.0009(4) -0.0003(4) -0.0024(4)
C62 0.0245(18) 0.0217(18) 0.0235(17) 0.0015(17) 0.0027(17) 0.002(2)
P2 0.0205(5) 0.0241(5) 0.0157(4) 0.0013(5) -0.0016(4) -0.0064(5)
C52 0.0135(18) 0.0216(19) 0.0220(19) 0.0011(17) 0.0048(14) -0.0005(18)
C56 0.0251(19) 0.0192(18) 0.0266(19) -0.002(2) 0.0009(17) -0.0014(18)
C66 0.017(2) 0.0188(17) 0.0217(17) -0.0032(16) 0.0034(14) -0.0051(18)
C12 0.024(2) 0.0262(19) 0.0118(16) 0.0022(16) -0.0025(14) 0.0016(19)
C45 0.0231(19) 0.0133(17) 0.0182(17) -0.0010(17) 0.0027(14) 0.0000(17)
C53 0.017(2) 0.022(2) 0.025(2) -0.0068(16) 0.0076(16) -0.0067(16)
C2 0.0166(19) 0.0221(19) 0.0232(19) -0.0036(17) -0.0010(17) -0.0013(15)
C3 0.017(2) 0.017(2) 0.0187(18) -0.0002(15) -0.0004(15) 0.0039(16)
C67 0.028(2) 0.049(3) 0.0199(19) 0.0043(17) -0.0023(17) 0.007(2)
C44 0.018(2) 0.021(2) 0.022(2) 0.0019(15) 0.0012(15) -0.0050(15)
C41 0.020(2) 0.022(2) 0.0087(17) 0.0003(14) -0.0018(15) -0.0043(16)
C11 0.019(2) 0.020(2) 0.0185(19) 0.0021(15) 0.0002(15) 0.0019(16)
C213 0.027(2) 0.042(3) 0.028(2) 0.0023(19) -0.0072(17) 0.0000(19)
C68 0.023(2) 0.039(2) 0.041(2) 0.006(2) 0.0039(18) 0.004(2)
C43 0.0150(19) 0.021(2) 0.022(2) -0.0034(15) 0.0036(16) 0.0051(16)
C1 0.017(2) 0.027(2) 0.020(2) 0.0034(16) 0.0041(16) -0.0035(17)
C64 0.0174(19) 0.0180(19) 0.031(2) 0.0007(16) 0.0030(17) 0.0014(15)
C61 0.0157(19) 0.0122(18) 0.0224(19) -0.0002(13) 0.0040(14) -0.0013(14)
C51 0.0146(19) 0.0172(19) 0.0201(19) -0.0007(15) 0.0027(15) -0.0013(15)
C69 0.027(2) 0.027(2) 0.023(2) -0.0011(16) 0.0052(16) 0.0001(17)
C65 0.023(2) 0.021(2) 0.0202(19) -0.0038(15) 0.0061(16) -0.0021(16)
C42 0.021(2) 0.0153(18) 0.0129(18) -0.0025(14) -0.0007(15) 0.0030(16)
C46 0.019(2) 0.0180(19) 0.0106(17) -0.0019(14) -0.0010(14) -0.0019(15)
C123 0.027(2) 0.031(2) 0.035(2) -0.0120(18) -0.0023(18) 0.0020(18)
C21 0.030(2) 0.028(2) 0.025(2) 0.0005(18) -0.0129(17) -0.0011(18)
C212 0.038(3) 0.043(3) 0.041(3) 0.015(2) -0.023(2) -0.004(2)
C54 0.020(2) 0.0140(19) 0.036(2) -0.0014(17) 0.0064(18) 0.0001(16)
C55 0.025(2) 0.022(2) 0.028(2) 0.0089(18) -0.0047(18) 0.0017(16)
C63 0.022(2) 0.027(2) 0.024(2) 0.0093(16) -0.0013(16) 0.0024(16)
C122 0.036(3) 0.029(2) 0.022(2) -0.0072(17) -0.0029(18) 0.006(2)
C211 0.043(3) 0.034(2) 0.038(2) -0.005(2) -0.022(2) 0.014(2)
C223 0.031(2) 0.049(3) 0.031(2) -0.022(2) 0.011(2) -0.002(3)
C22 0.024(2) 0.042(3) 0.018(2) -0.0037(18) -0.0008(17) -0.0048(19)
C113 0.030(2) 0.022(2) 0.033(2) -0.0028(17) -0.0002(19) 0.0046(19)
C59 0.043(3) 0.032(2) 0.022(2) 0.0028(17) -0.0069(19) -0.001(2)
C57 0.031(2) 0.031(2) 0.019(2) -0.0037(16) 0.0009(17) -0.0015(18)
C112 0.042(3) 0.037(3) 0.036(2) 0.016(2) 0.007(2) 0.011(2)
C222 0.038(3) 0.055(3) 0.019(2) -0.015(2) -0.0099(19) 0.001(2)
C221 0.046(3) 0.079(3) 0.017(2) -0.002(2) 0.0033(18) -0.012(3)
C121 0.040(2) 0.036(2) 0.0131(18) 0.0007(18) 0.0025(16) 0.001(2)
C58 0.035(3) 0.018(2) 0.058(3) 0.000(2) 0.012(2) 0.0012(18)
C111 0.025(2) 0.038(3) 0.044(3) -0.004(2) -0.012(2) 0.006(2)

loop_
_atom_type_symbol
_atom_type_description
_atom_type_scat_dispersion_real
_atom_type_scat_dispersion_imag
_atom_type_scat_source
C C 0.0033 0.0016 'International Tables Vol C Tables 4.2.6.8 and 6.1.1.4'
H H 0.0000 0.0000 'International Tables Vol C Tables 4.2.6.8 and 6.1.1.4'
P P 0.1023 0.0942 'International Tables Vol C Tables 4.2.6.8 and 6.1.1.4'
Ni Ni 0.3393 1.1124 'International Tables Vol C Tables 4.2.6.8 and 6.1.1.4'

loop_
_geom_angle_atom_site_label_1
_geom_angle_atom_site_label_2
_geom_angle_atom_site_label_3
_geom_angle
C3 Ni P1 132.24(11)
C3 Ni P2 129.84(11)
P1 Ni P2 91.60(4)
C1 P1 C11 104.50(16)
C1 P1 C12 103.21(15)
C11 P1 C12 109.69(15)
C1 P1 Ni 107.08(11)
C11 P1 Ni 117.89(11)
C12 P1 Ni 113.02(11)
C63 C62 C61 119.3(3)
C63 C62 C67 120.2(3)
C61 C62 C67 120.4(3)
C2 P2 C22 102.77(17)
C2 P2 C21 104.64(16)
C22 P2 C21 108.65(16)
C2 P2 Ni 107.47(11)
C22 P2 Ni 120.39(12)
C21 P2 Ni 111.44(12)
C53 C52 C51 119.0(3)
C53 C52 C57 120.4(3)
C51 C52 C57 120.6(3)
C55 C56 C51 119.1(3)
C55 C56 C59 120.6(3)
C51 C56 C59 120.2(3)
C65 C66 C61 119.9(3)
C65 C66 C69 121.0(3)
C61 C66 C69 119.0(3)
C121 C12 C122 108.1(3)
C121 C12 C123 110.3(3)
C122 C12 C123 106.1(3)
C121 C12 P1 114.4(3)
C122 C12 P1 107.9(2)
C123 C12 P1 109.6(2)
C46 C45 C44 120.7(3)
C46 C45 H45A 119.7
C44 C45 H45A 119.7
C54 C53 C52 122.3(3)
C54 C53 H53A 118.9
C52 C53 H53A 118.9
C1 C2 P2 112.9(2)
C1 C2 H2A 109.0
P2 C2 H2A 109.0
C1 C2 H2B 109.0
P2 C2 H2B 109.0
H2A C2 H2B 107.8
C41 C3 Ni 155.7(3)
C41 C3 H3 104.9(16)
Ni C3 H3 99.4(16)
C62 C67 H67A 109.5
C62 C67 H67B 109.5
H67A C67 H67B 109.5
C62 C67 H67C 109.5
H67A C67 H67C 109.5
H67B C67 H67C 109.5
C43 C44 C45 118.3(3)
C43 C44 H44A 120.8
C45 C44 H44A 120.8
C46 C41 C42 116.8(3)
C46 C41 C3 121.8(3)
C42 C41 C3 121.4(3)
C111 C11 C113 107.1(3)
C111 C11 C112 109.0(3)
C113 C11 C112 107.6(3)
C111 C11 P1 110.7(3)
C113 C11 P1 105.2(2)
C112 C11 P1 116.7(3)
C21 C213 H21A 109.5
C21 C213 H21B 109.5
H21A C213 H21B 109.5
C21 C213 H21C 109.5
H21A C213 H21C 109.5
H21B C213 H21C 109.5
C64 C68 H68A 109.5
C64 C68 H68B 109.5
H68A C68 H68B 109.5
C64 C68 H68C 109.5
H68A C68 H68C 109.5
H68B C68 H68C 109.5
C42 C43 C44 122.1(3)
C42 C43 H43A 118.9
C44 C43 H43A 118.9
C2 C1 P1 112.4(2)
C2 C1 H1A 109.1
P1 C1 H1A 109.1
C2 C1 H1B 109.1
P1 C1 H1B 109.1
H1A C1 H1B 107.9
C63 C64 C65 116.9(3)
C63 C64 C68 121.5(3)
C65 C64 C68 121.6(3)
C66 C61 C62 118.7(3)
C66 C61 C46 122.0(3)
C62 C61 C46 119.3(3)
C56 C51 C52 119.8(3)
C56 C51 C42 120.9(3)
C52 C51 C42 119.3(3)
C66 C69 H69A 109.5
C66 C69 H69B 109.5
H69A C69 H69B 109.5
C66 C69 H69C 109.5
H69A C69 H69C 109.5
H69B C69 H69C 109.5
C66 C65 C64 122.3(3)
C66 C65 H65A 118.9
C64 C65 H65A 118.9
C43 C42 C41 120.3(3)
C43 C42 C51 118.5(3)
C41 C42 C51 121.2(3)
C45 C46 C41 121.8(3)
C45 C46 C61 118.7(3)
C41 C46 C61 119.3(3)
C12 C123 H12A 109.5
C12 C123 H12B 109.5
H12A C123 H12B 109.5
C12 C123 H12C 109.5
H12A C123 H12C 109.5
H12B C123 H12C 109.5
C212 C21 C213 109.6(3)
C212 C21 C211 107.5(3)
C213 C21 C211 107.5(3)
C212 C21 P2 109.5(3)
C213 C21 P2 114.9(3)
C211 C21 P2 107.5(2)
C21 C212 H21D 109.5
C21 C212 H21E 109.5
H21D C212 H21E 109.5
C21 C212 H21F 109.5
H21D C212 H21F 109.5
H21E C212 H21F 109.5
C53 C54 C55 117.6(3)
C53 C54 C58 121.3(3)
C55 C54 C58 121.0(3)
C54 C55 C56 122.1(3)
C54 C55 H55A 118.9
C56 C55 H55A 118.9
C62 C63 C64 122.9(3)
C62 C63 H63A 118.5
C64 C63 H63A 118.5
C12 C122 H12D 109.5
C12 C122 H12E 109.5
H12D C122 H12E 109.5
C12 C122 H12F 109.5
H12D C122 H12F 109.5
H12E C122 H12F 109.5
C21 C211 H21G 109.5
C21 C211 H21H 109.5
H21G C211 H21H 109.5
C21 C211 H21I 109.5
H21G C211 H21I 109.5
H21H C211 H21I 109.5
C22 C223 H22A 109.5
C22 C223 H22B 109.5
H22A C223 H22B 109.5
C22 C223 H22C 109.5
H22A C223 H22C 109.5
H22B C223 H22C 109.5
C222 C22 C223 107.3(3)
C222 C22 C221 109.3(3)
C223 C22 C221 108.2(3)
C222 C22 P2 116.1(3)
C223 C22 P2 105.9(2)
C221 C22 P2 109.9(3)
C11 C113 H11A 109.5
C11 C113 H11B 109.5
H11A C113 H11B 109.5
C11 C113 H11C 109.5
H11A C113 H11C 109.5
H11B C113 H11C 109.5
C56 C59 H59A 109.5
C56 C59 H59B 109.5
H59A C59 H59B 109.5
C56 C59 H59C 109.5
H59A C59 H59C 109.5
H59B C59 H59C 109.5
C52 C57 H57A 109.5
C52 C57 H57B 109.5
H57A C57 H57B 109.5
C52 C57 H57C 109.5
H57A C57 H57C 109.5
H57B C57 H57C 109.5
C11 C112 H11D 109.5
C11 C112 H11E 109.5
H11D C112 H11E 109.5
C11 C112 H11F 109.5
H11D C112 H11F 109.5
H11E C112 H11F 109.5
C22 C222 H22D 109.5
C22 C222 H22E 109.5
H22D C222 H22E 109.5
C22 C222 H22F 109.5
H22D C222 H22F 109.5
H22E C222 H22F 109.5
C22 C221 H22G 109.5
C22 C221 H22H 109.5
H22G C221 H22H 109.5
C22 C221 H22I 109.5
H22G C221 H22I 109.5
H22H C221 H22I 109.5
C12 C121 H12G 109.5
C12 C121 H12H 109.5
H12G C121 H12H 109.5
C12 C121 H12I 109.5
H12G C121 H12I 109.5
H12H C121 H12I 109.5
C54 C58 H58A 109.5
C54 C58 H58B 109.5
H58A C58 H58B 109.5
C54 C58 H58C 109.5
H58A C58 H58C 109.5
H58B C58 H58C 109.5
C11 C111 H11G 109.5
C11 C111 H11H 109.5
H11G C111 H11H 109.5
C11 C111 H11I 109.5
H11G C111 H11I 109.5
H11H C111 H11I 109.5

loop_
_geom_bond_atom_site_label_1
_geom_bond_atom_site_label_2
_geom_bond_distance
Ni C3 1.793(3)
Ni P1 2.1715(9)
Ni P2 2.1763(10)
P1 C1 1.857(3)
P1 C11 1.890(4)
P1 C12 1.903(3)
C62 C63 1.382(4)
C62 C61 1.407(4)
C62 C67 1.512(4)
P2 C2 1.858(3)
P2 C22 1.884(4)
P2 C21 1.902(4)
C52 C53 1.393(5)
C52 C51 1.398(4)
C52 C57 1.511(4)
C56 C55 1.393(5)
C56 C51 1.396(4)
C56 C59 1.505(4)
C66 C65 1.377(5)
C66 C61 1.405(4)
C66 C69 1.517(4)
C12 C121 1.531(4)
C12 C122 1.533(5)
C12 C123 1.536(5)
C45 C46 1.383(4)
C45 C44 1.393(4)
C45 H45A 0.9500
C53 C54 1.382(5)
C53 H53A 0.9500
C2 C1 1.537(4)
C2 H2A 0.9900
C2 H2B 0.9900
C3 C41 1.454(4)
C3 H3 0.98(3)
C67 H67A 0.9800
C67 H67B 0.9800
C67 H67C 0.9800
C44 C43 1.391(4)
C44 H44A 0.9500
C41 C46 1.416(4)
C41 C42 1.422(5)
C11 C111 1.522(5)
C11 C113 1.534(4)
C11 C112 1.538(5)
C213 C21 1.531(4)
C213 H21A 0.9800
C213 H21B 0.9800
C213 H21C 0.9800
C68 C64 1.499(4)
C68 H68A 0.9800
C68 H68B 0.9800
C68 H68C 0.9800
C43 C42 1.382(5)
C43 H43A 0.9500
C1 H1A 0.9900
C1 H1B 0.9900
C64 C63 1.383(4)
C64 C65 1.395(4)
C61 C46 1.500(5)
C51 C42 1.493(4)
C69 H69A 0.9800
C69 H69B 0.9800
C69 H69C 0.9800
C65 H65A 0.9500
C123 H12A 0.9800
C123 H12B 0.9800
C123 H12C 0.9800
C21 C212 1.525(5)
C21 C211 1.533(5)
C212 H21D 0.9800
C212 H21E 0.9800
C212 H21F 0.9800
C54 C55 1.385(5)
C54 C58 1.510(5)
C55 H55A 0.9500
C63 H63A 0.9500
C122 H12D 0.9800
C122 H12E 0.9800
C122 H12F 0.9800
C211 H21G 0.9800
C211 H21H 0.9800
C211 H21I 0.9800
C223 C22 1.540(5)
C223 H22A 0.9800
C223 H22B 0.9800
C223 H22C 0.9800
C22 C222 1.536(5)
C22 C221 1.546(5)
C113 H11A 0.9800
C113 H11B 0.9800
C113 H11C 0.9800
C59 H59A 0.9800
C59 H59B 0.9800
C59 H59C 0.9800
C57 H57A 0.9800
C57 H57B 0.9800
C57 H57C 0.9800
C112 H11D 0.9800
C112 H11E 0.9800
C112 H11F 0.9800
C222 H22D 0.9800
C222 H22E 0.9800
C222 H22F 0.9800
C221 H22G 0.9800
C221 H22H 0.9800
C221 H22I 0.9800
C121 H12G 0.9800
C121 H12H 0.9800
C121 H12I 0.9800
C58 H58A 0.9800
C58 H58B 0.9800
C58 H58C 0.9800
C111 H11G 0.9800
C111 H11H 0.9800
C111 H11I 0.9800
